data_7711402
loop_
_publ_author_name
'Wang, Ai'
'Zhang, Yatong'
'Lu, Liping'
'Zhu, Miaoli'
'Yuan, Caixia'
'Feng, Sisi'

_publ_section_title
;
 Seven Ln(III) coordination polymers with two kinds of geometric
 coordination but the same 3D topological property: luminescence sensing
 and magnetic property.
;
_journal_issue 32
_journal_name_full 'Dalton transactions (Cambridge, England : 2003)'
_journal_page_first 12324
_journal_page_last 12333
_journal_paper_doi 10.1039/d2dt01024k
_journal_volume 51
_journal_year 2022
_chemical_formula_moiety 'C36 H25 N18 O15.5 Tb2'
_chemical_formula_sum 'C36 H25 N18 O15.5 Tb2'
_chemical_formula_weight 1275.60
_space_group_crystal_system triclinic
_space_group_IT_number 2
_space_group_name_Hall '-P 1'
_space_group_name_H-M_alt 'P -1'
_atom_sites_solution_hydrogens mixed
_audit_creation_method SHELXL-2014/7
_audit_update_record
;
2022-07-19 deposited with the CCDC.	2022-07-21 downloaded from the CCDC.
;
_cell_angle_alpha 97.9575(15)
_cell_angle_beta 92.8219(15)
_cell_angle_gamma 114.2386(15)
_cell_formula_units_Z 1
_cell_length_a 9.3859(5)
_cell_length_b 10.4122(5)
_cell_length_c 12.1355(6)
_cell_measurement_reflns_used 9920
_cell_measurement_temperature 296(2)
_cell_measurement_theta_max 28.31
_cell_measurement_theta_min 2.47
_cell_volume 1063.60(9)
_computing_cell_refinement 'Bruker SAINT'
_computing_data_collection 'Bruker APEX2'
_computing_data_reduction 'Bruker SAINT, SADABS and XPREP'
_computing_molecular_graphics 'Bruker SHELXTL'
_computing_publication_material 'Bruker SHELXTL'
_computing_structure_refinement 'SHELXL-2014 (Sheldrick 2014)'
_computing_structure_solution 'SHELXS-97 (Sheldrick 2008)'
_diffrn_ambient_temperature 296(2)
_diffrn_measured_fraction_theta_full 0.977
_diffrn_measured_fraction_theta_max 0.979
_diffrn_measurement_device_type 'Bruker APEX-II CCD'
_diffrn_measurement_method '\w scans'
_diffrn_radiation_type MoK\a
_diffrn_radiation_wavelength 0.71073
_diffrn_reflns_av_R_equivalents 0.0238
_diffrn_reflns_av_unetI/netI 0.0164
_diffrn_reflns_Laue_measured_fraction_full 0.977
_diffrn_reflns_Laue_measured_fraction_max 0.979
_diffrn_reflns_limit_h_max 12
_diffrn_reflns_limit_h_min -12
_diffrn_reflns_limit_k_max 13
_diffrn_reflns_limit_k_min -13
_diffrn_reflns_limit_l_max 15
_diffrn_reflns_limit_l_min -16
_diffrn_reflns_number 37043
_diffrn_reflns_point_group_measured_fraction_full 0.977
_diffrn_reflns_point_group_measured_fraction_max 0.979
_diffrn_reflns_theta_full 25.242
_diffrn_reflns_theta_max 28.307
_diffrn_reflns_theta_min 2.993
_diffrn_source 'Incoatec microsource'
_exptl_absorpt_coefficient_mu 3.391
_exptl_absorpt_correction_T_max 0.7457
_exptl_absorpt_correction_T_min 0.5486
_exptl_absorpt_correction_type multi-scan
_exptl_absorpt_process_details SADABS
_exptl_crystal_colour colourless
_exptl_crystal_density_diffrn 1.973
_exptl_crystal_description block
_exptl_crystal_F_000 614
_exptl_crystal_size_max 0.260
_exptl_crystal_size_mid 0.240
_exptl_crystal_size_min 0.220
_refine_diff_density_max 0.396
_refine_diff_density_min -0.575
_refine_diff_density_rms 0.067
_refine_ls_extinction_method none
_refine_ls_goodness_of_fit_ref 1.033
_refine_ls_hydrogen_treatment constr
_refine_ls_matrix_type full
_refine_ls_number_parameters 334
_refine_ls_number_reflns 5185
_refine_ls_number_restraints 21
_refine_ls_restrained_S_all 1.052
_refine_ls_R_factor_all 0.0139
_refine_ls_R_factor_gt 0.0137
_refine_ls_shift/su_max 0.004
_refine_ls_shift/su_mean 0.000
_refine_ls_structure_factor_coef Fsqd
_refine_ls_weighting_details 'w=1/[\s^2^(Fo^2^)+(0.0129P)^2^+1.1800P] where P=(Fo^2^+2Fc^2^)/3'
_refine_ls_weighting_scheme calc
_refine_ls_wR_factor_gt 0.0367
_refine_ls_wR_factor_ref 0.0372
_reflns_Friedel_coverage 0.000
_reflns_number_gt 5139
_reflns_number_total 5185
_reflns_threshold_expression 'I > 2\s(I)'
_cod_data_source_file d2dt01024k2.cif
_cod_data_source_block TbL66
_cod_database_code 7711402
_shelx_shelxl_version_number 2014/7
_shelx_space_group_comment
;
The symmetry employed for this shelxl refinement is uniquely defined
by the following loop, which should always be used as a source of
symmetry information in preference to the above space-group names.
They are only intended as comments.
;
_shelx_estimated_absorpt_t_min 0.473
_shelx_estimated_absorpt_t_max 0.523

loop_
_space_group_symop_operation_xyz
'x, y, z'
'-x, -y, -z'

loop_
_atom_site_label
_atom_site_type_symbol
_atom_site_fract_x
_atom_site_fract_y
_atom_site_fract_z
_atom_site_U_iso_or_equiv
_atom_site_adp_type
_atom_site_occupancy
_atom_site_site_symmetry_order
_atom_site_calc_flag
_atom_site_refinement_flags_posn
_atom_site_refinement_flags_adp
_atom_site_refinement_flags_occupancy
_atom_site_disorder_assembly
_atom_site_disorder_group
Tb1 Tb 0.53320(2) 0.05842(2) 0.68161(2) 0.01408(3) Uani 1 1 d . . . . .
O1 O 0.38322(17) 0.14553(14) 0.58011(11) 0.0251(3) Uani 1 1 d . . . . .
O2 O 0.39459(17) 0.12473(13) 0.39562(11) 0.0245(3) Uani 1 1 d . . . . .
O3 O 0.69518(17) 0.16412(14) 0.55361(12) 0.0283(3) Uani 1 1 d . . . . .
O4 O 0.71141(16) 0.14230(14) 0.37039(11) 0.0257(3) Uani 1 1 d . . . . .
O5 O 0.44227(19) 0.16017(14) 0.83343(12) 0.0305(3) Uani 1 1 d . . . . .
O6 O 0.63382(19) 0.32465(15) 0.76602(13) 0.0335(3) Uani 1 1 d . . . . .
O7 O 0.77515(16) 0.12251(17) 0.79359(13) 0.0335(3) Uani 1 1 d D . . . .
H7A H 0.7903 0.1061 0.8565 0.050 Uiso 1 1 d DR U . . .
H7B H 0.8600 0.1551 0.7699 0.050 Uiso 1 1 d DR U . . .
N1 N 0.73639(18) 0.61930(16) 0.36105(13) 0.0220(3) Uani 1 1 d . . . . .
N2 N 0.7549(2) 0.5230(2) 0.28044(17) 0.0387(4) Uani 1 1 d . . . . .
N3 N 0.9404(2) 0.7441(2) 0.28280(18) 0.0381(4) Uani 1 1 d . . . . .
N4 N 0.96381(19) 0.70146(16) 0.66059(14) 0.0245(3) Uani 1 1 d . . . . .
N5 N 0.9676(3) 0.8257(2) 0.63457(19) 0.0410(5) Uani 1 1 d . . . . .
N6 N 0.9234(4) 0.8107(3) 0.8136(2) 0.0613(7) Uani 1 1 d . . . . .
N7 N 0.4687(2) 0.73099(16) 0.92472(12) 0.0217(3) Uani 1 1 d . . . . .
N8 N 0.3451(2) 0.76193(19) 0.95076(15) 0.0297(4) Uani 1 1 d . . . . .
N9 N 0.48237(19) 0.89759(16) 0.83015(13) 0.0217(3) Uani 1 1 d . . . . .
C1 C 0.39773(19) 0.19246(17) 0.48994(15) 0.0183(3) Uani 1 1 d . . . . .
C2 C 0.4354(2) 0.34980(17) 0.49522(14) 0.0174(3) Uani 1 1 d . . . . .
C3 C 0.5490(2) 0.41813(18) 0.42796(15) 0.0193(3) Uani 1 1 d . . . . .
H3 H 0.5823 0.3627 0.3782 0.023 Uiso 1 1 calc R U . . .
C4 C 0.6153(2) 0.56529(18) 0.43146(14) 0.0180(3) Uani 1 1 d . . . . .
C5 C 0.8499(3) 0.7496(2) 0.3608(2) 0.0344(5) Uani 1 1 d . . . . .
H5 H 0.8629 0.8323 0.4090 0.041 Uiso 1 1 calc R U . . .
C6 C 0.8776(3) 0.6041(3) 0.2368(2) 0.0416(5) Uani 1 1 d . . . . .
H6 H 0.9187 0.5680 0.1783 0.050 Uiso 1 1 calc R U . . .
C7 C 0.75849(19) 0.20666(17) 0.46899(15) 0.0179(3) Uani 1 1 d . . . . .
C8 C 0.89220(19) 0.35499(17) 0.48767(14) 0.0166(3) Uani 1 1 d . . . . .
C9 C 0.88087(19) 0.45775(18) 0.56843(14) 0.0188(3) Uani 1 1 d . . . . .
H9 H 0.8018 0.4307 0.6151 0.023 Uiso 1 1 calc R U . . .
C10 C 0.9865(2) 0.60060(17) 0.58012(14) 0.0184(3) Uani 1 1 d . . . . .
C11 C 0.9358(4) 0.6942(3) 0.7665(2) 0.0504(7) Uani 1 1 d . . . . .
H11 H 0.9262 0.6180 0.8021 0.060 Uiso 1 1 calc R U . . .
C12 C 0.9438(3) 0.8861(3) 0.7291(3) 0.0509(7) Uani 1 1 d . . . . .
H12 H 0.9410 0.9752 0.7376 0.061 Uiso 1 1 calc R U . . .
C13 C 0.5377(2) 0.28788(19) 0.83570(15) 0.0233(4) Uani 1 1 d . . . . .
C14 C 0.5288(2) 0.40090(19) 0.92393(15) 0.0230(3) Uani 1 1 d . . . . .
C15 C 0.5211(3) 0.5205(2) 0.89027(15) 0.0248(4) Uani 1 1 d . . . . .
H15 H 0.5363 0.5358 0.8172 0.030 Uiso 1 1 calc R U . . .
C16 C 0.4907(2) 0.61741(19) 0.96519(15) 0.0225(3) Uani 1 1 d . . . . .
C17 C 0.5474(2) 0.81199(19) 0.85250(15) 0.0230(3) Uani 1 1 d . . . . .
H17 H 0.6352 0.8085 0.8224 0.028 Uiso 1 1 calc R U . . .
C18 C 0.3600(2) 0.8631(2) 0.89265(17) 0.0276(4) Uani 1 1 d . . . . .
H18 H 0.2921 0.9078 0.8941 0.033 Uiso 1 1 calc R U . . .
O8 O 0.8972(7) 0.0432(7) 0.9682(4) 0.0854(17) Uani 0.5 1 d D U P . .
H8A H 0.8997 -0.0342 0.9803 0.128 Uiso 0.5 1 d DR U P . .
H8B H 0.9869 0.1140 0.9656 0.128 Uiso 0.5 1 d DR U P . .
O9 O 0.0638(18) 0.545(2) 0.0270(14) 0.142(6) Uani 0.25 1 d D U P . .
H9A H 0.0192 0.4726 0.0384 0.213 Uiso 0.25 1 d DR U P . .
H9B H 0.0392 0.6196 0.0684 0.213 Uiso 0.25 1 d DR U P . .

loop_
_atom_site_aniso_label
_atom_site_aniso_U_11
_atom_site_aniso_U_22
_atom_site_aniso_U_33
_atom_site_aniso_U_23
_atom_site_aniso_U_13
_atom_site_aniso_U_12
Tb1 0.01970(4) 0.00915(4) 0.01323(4) 0.00226(3) 0.00441(3) 0.00556(3)
O1 0.0355(7) 0.0209(6) 0.0244(6) 0.0096(5) 0.0052(5) 0.0154(6)
O2 0.0365(7) 0.0162(6) 0.0238(6) 0.0021(5) 0.0082(5) 0.0140(5)
O3 0.0349(7) 0.0177(6) 0.0312(7) 0.0083(5) 0.0182(6) 0.0070(5)
O4 0.0260(6) 0.0179(6) 0.0244(6) 0.0016(5) -0.0006(5) 0.0017(5)
O5 0.0535(9) 0.0182(6) 0.0235(7) 0.0041(5) 0.0149(6) 0.0174(6)
O6 0.0469(9) 0.0249(7) 0.0288(7) 0.0010(6) 0.0164(6) 0.0150(6)
O7 0.0225(7) 0.0366(8) 0.0374(8) 0.0099(6) 0.0026(6) 0.0074(6)
N1 0.0245(7) 0.0195(7) 0.0240(7) 0.0054(6) 0.0068(6) 0.0104(6)
N2 0.0447(11) 0.0302(9) 0.0381(10) -0.0003(8) 0.0220(8) 0.0128(8)
N3 0.0302(9) 0.0374(10) 0.0492(12) 0.0168(9) 0.0173(8) 0.0126(8)
N4 0.0258(7) 0.0168(7) 0.0288(8) 0.0013(6) 0.0100(6) 0.0070(6)
N5 0.0535(12) 0.0267(9) 0.0512(12) 0.0075(8) 0.0141(10) 0.0242(9)
N6 0.091(2) 0.0571(15) 0.0437(13) -0.0077(11) 0.0224(13) 0.0421(15)
N7 0.0371(8) 0.0180(7) 0.0170(7) 0.0062(5) 0.0078(6) 0.0169(6)
N8 0.0390(9) 0.0274(8) 0.0343(9) 0.0165(7) 0.0172(7) 0.0206(7)
N9 0.0296(8) 0.0185(7) 0.0213(7) 0.0078(6) 0.0061(6) 0.0128(6)
C1 0.0191(7) 0.0136(7) 0.0237(8) 0.0037(6) 0.0040(6) 0.0084(6)
C2 0.0236(8) 0.0124(7) 0.0174(7) 0.0027(6) 0.0016(6) 0.0089(6)
C3 0.0260(8) 0.0148(7) 0.0198(8) 0.0023(6) 0.0055(6) 0.0111(6)
C4 0.0208(7) 0.0153(7) 0.0186(8) 0.0037(6) 0.0042(6) 0.0078(6)
C5 0.0293(10) 0.0243(10) 0.0472(13) 0.0082(9) 0.0126(9) 0.0076(8)
C6 0.0426(12) 0.0428(13) 0.0416(13) 0.0096(10) 0.0242(10) 0.0173(10)
C7 0.0175(7) 0.0113(7) 0.0246(8) 0.0044(6) 0.0050(6) 0.0050(6)
C8 0.0170(7) 0.0120(7) 0.0183(7) 0.0034(6) 0.0027(6) 0.0034(6)
C9 0.0184(7) 0.0157(7) 0.0203(8) 0.0041(6) 0.0064(6) 0.0046(6)
C10 0.0200(7) 0.0140(7) 0.0189(8) 0.0010(6) 0.0046(6) 0.0054(6)
C11 0.083(2) 0.0467(14) 0.0332(12) 0.0071(10) 0.0256(13) 0.0364(14)
C12 0.0581(16) 0.0326(12) 0.0659(18) -0.0048(12) 0.0155(13) 0.0263(12)
C13 0.0418(10) 0.0200(8) 0.0153(8) 0.0019(6) 0.0045(7) 0.0205(8)
C14 0.0419(10) 0.0179(8) 0.0156(8) 0.0031(6) 0.0066(7) 0.0186(7)
C15 0.0471(11) 0.0211(8) 0.0145(8) 0.0061(6) 0.0087(7) 0.0211(8)
C16 0.0413(10) 0.0159(7) 0.0168(8) 0.0052(6) 0.0061(7) 0.0173(7)
C17 0.0330(9) 0.0206(8) 0.0218(8) 0.0087(7) 0.0089(7) 0.0155(7)
C18 0.0346(10) 0.0282(9) 0.0317(10) 0.0148(8) 0.0122(8) 0.0208(8)
O8 0.117(4) 0.105(4) 0.057(3) -0.005(3) -0.009(3) 0.077(4)
O9 0.133(9) 0.151(10) 0.126(9) 0.012(7) 0.080(8) 0.040(7)

loop_
_atom_type_symbol
_atom_type_description
_atom_type_scat_dispersion_real
_atom_type_scat_dispersion_imag
_atom_type_scat_source
C C 0.0033 0.0016 'International Tables Vol C Tables 4.2.6.8 and 6.1.1.4'
H H 0.0000 0.0000 'International Tables Vol C Tables 4.2.6.8 and 6.1.1.4'
N N 0.0061 0.0033 'International Tables Vol C Tables 4.2.6.8 and 6.1.1.4'
O O 0.0106 0.0060 'International Tables Vol C Tables 4.2.6.8 and 6.1.1.4'
Tb Tb -0.1723 4.1537 'International Tables Vol C Tables 4.2.6.8 and 6.1.1.4'

loop_
_geom_angle_atom_site_label_1
_geom_angle_atom_site_label_2
_geom_angle_atom_site_label_3
_geom_angle
_geom_angle_site_symmetry_1
_geom_angle_site_symmetry_3
_geom_angle_publ_flag
O3 Tb1 O1 77.03(5) . . ?
O3 Tb1 O4 122.93(5) . 2_656 ?
O1 Tb1 O4 76.45(5) . 2_656 ?
O3 Tb1 O5 130.46(5) . . ?
O1 Tb1 O5 81.22(5) . . ?
O4 Tb1 O5 93.52(5) 2_656 . ?
O3 Tb1 O2 78.04(5) . 2_656 ?
O1 Tb1 O2 124.11(5) . 2_656 ?
O4 Tb1 O2 76.75(5) 2_656 2_656 ?
O5 Tb1 O2 148.27(5) . 2_656 ?
O3 Tb1 O7 83.24(6) . . ?
O1 Tb1 O7 144.65(5) . . ?
O4 Tb1 O7 138.56(5) 2_656 . ?
O5 Tb1 O7 90.00(6) . . ?
O2 Tb1 O7 78.83(5) 2_656 . ?
O3 Tb1 N9 146.80(5) . 1_545 ?
O1 Tb1 N9 135.38(5) . 1_545 ?
O4 Tb1 N9 70.35(5) 2_656 1_545 ?
O5 Tb1 N9 72.14(5) . 1_545 ?
O2 Tb1 N9 76.15(5) 2_656 1_545 ?
O7 Tb1 N9 71.60(5) . 1_545 ?
O3 Tb1 O6 78.51(5) . . ?
O1 Tb1 O6 74.16(5) . . ?
O4 Tb1 O6 137.86(5) 2_656 . ?
O5 Tb1 O6 52.75(5) . . ?
O2 Tb1 O6 145.32(5) 2_656 . ?
O7 Tb1 O6 73.34(5) . . ?
N9 Tb1 O6 113.01(5) 1_545 . ?
C1 O1 Tb1 132.55(12) . . ?
C1 O2 Tb1 138.39(12) . 2_656 ?
C7 O3 Tb1 167.89(13) . . ?
C7 O4 Tb1 122.95(11) . 2_656 ?
C13 O5 Tb1 96.71(11) . . ?
C13 O6 Tb1 87.57(11) . . ?
Tb1 O7 H7A 129.1 . . ?
Tb1 O7 H7B 123.0 . . ?
H7A O7 H7B 107.3 . . ?
C5 N1 N2 108.94(17) . . ?
C5 N1 C4 132.96(17) . . ?
N2 N1 C4 117.90(15) . . ?
C6 N2 N1 102.47(18) . . ?
C5 N3 C6 103.26(18) . . ?
C11 N4 N5 109.78(18) . . ?
C11 N4 C10 128.87(19) . . ?
N5 N4 C10 121.35(17) . . ?
C12 N5 N4 102.1(2) . . ?
C11 N6 C12 102.5(2) . . ?
C17 N7 N8 109.80(15) . . ?
C17 N7 C16 129.01(16) . . ?
N8 N7 C16 120.94(15) . . ?
C18 N8 N7 102.28(15) . . ?
C17 N9 C18 103.10(15) . . ?
C17 N9 Tb1 130.11(12) . 1_565 ?
C18 N9 Tb1 125.97(12) . 1_565 ?
O1 C1 O2 126.31(16) . . ?
O1 C1 C2 117.57(15) . . ?
O2 C1 C2 115.94(15) . . ?
C3 C2 C4 117.67(15) . 2_666 ?
C3 C2 C1 114.04(14) . . ?
C4 C2 C1 127.77(15) 2_666 . ?
C2 C3 C4 123.18(15) . . ?
C2 C3 H3 118.4 . . ?
C4 C3 H3 118.4 . . ?
C3 C4 C2 119.13(15) . 2_666 ?
C3 C4 N1 116.14(15) . . ?
C2 C4 N1 124.68(15) 2_666 . ?
N3 C5 N1 110.3(2) . . ?
N3 C5 H5 124.9 . . ?
N1 C5 H5 124.9 . . ?
N2 C6 N3 115.0(2) . . ?
N2 C6 H6 122.5 . . ?
N3 C6 H6 122.5 . . ?
O4 C7 O3 125.25(16) . . ?
O4 C7 C8 117.71(15) . . ?
O3 C7 C8 116.72(15) . . ?
C9 C8 C10 118.04(14) . 2_766 ?
C9 C8 C7 116.98(14) . . ?
C10 C8 C7 124.40(15) 2_766 . ?
C8 C9 C10 120.65(15) . . ?
C8 C9 H9 119.7 . . ?
C10 C9 H9 119.7 . . ?
C9 C10 C8 121.30(15) . 2_766 ?
C9 C10 N4 117.87(15) . . ?
C8 C10 N4 120.79(15) 2_766 . ?
N6 C11 N4 110.2(2) . . ?
N6 C11 H11 124.9 . . ?
N4 C11 H11 124.9 . . ?
N5 C12 N6 115.5(2) . . ?
N5 C12 H12 122.3 . . ?
N6 C12 H12 122.3 . . ?
O6 C13 O5 122.85(16) . . ?
O6 C13 C14 119.34(17) . . ?
O5 C13 C14 117.75(17) . . ?
C15 C14 C16 118.53(15) . 2_667 ?
C15 C14 C13 118.32(16) . . ?
C16 C14 C13 122.70(16) 2_667 . ?
C16 C15 C14 120.42(16) . . ?
C16 C15 H15 119.8 . . ?
C14 C15 H15 119.8 . . ?
C15 C16 C14 121.03(16) . 2_667 ?
C15 C16 N7 118.66(16) . . ?
C14 C16 N7 120.16(15) 2_667 . ?
N9 C17 N7 110.04(16) . . ?
N9 C17 H17 125.0 . . ?
N7 C17 H17 125.0 . . ?
N8 C18 N9 114.77(17) . . ?
N8 C18 H18 122.6 . . ?
N9 C18 H18 122.6 . . ?
H8A O8 H8B 116.8 . . ?
O9 O9 H9A 55.1 2_565 . ?
O9 O9 H9B 105.3 2_565 . ?
H9A O9 H9B 115.2 . . ?

loop_
_geom_bond_atom_site_label_1
_geom_bond_atom_site_label_2
_geom_bond_distance
_geom_bond_site_symmetry_2
_geom_bond_publ_flag
Tb1 O3 2.2951(13) . ?
Tb1 O1 2.3470(13) . ?
Tb1 O4 2.3642(13) 2_656 ?
Tb1 O5 2.3669(13) . ?
Tb1 O2 2.3672(12) 2_656 ?
Tb1 O7 2.3770(15) . ?
Tb1 N9 2.5585(15) 1_545 ?
Tb1 O6 2.5679(14) . ?
O1 C1 1.250(2) . ?
O2 C1 1.251(2) . ?
O2 Tb1 2.3672(12) 2_656 ?
O3 C7 1.255(2) . ?
O4 C7 1.249(2) . ?
O4 Tb1 2.3642(13) 2_656 ?
O5 C13 1.257(2) . ?
O6 C13 1.248(2) . ?
O7 H7A 0.8235 . ?
O7 H7B 0.8124 . ?
N1 C5 1.338(3) . ?
N1 N2 1.372(2) . ?
N1 C4 1.429(2) . ?
N2 C6 1.305(3) . ?
N3 C5 1.313(3) . ?
N3 C6 1.350(3) . ?
N4 C11 1.331(3) . ?
N4 N5 1.360(2) . ?
N4 C10 1.422(2) . ?
N5 C12 1.305(3) . ?
N6 C11 1.320(3) . ?
N6 C12 1.351(4) . ?
N7 C17 1.335(2) . ?
N7 N8 1.365(2) . ?
N7 C16 1.426(2) . ?
N8 C18 1.312(2) . ?
N9 C17 1.318(2) . ?
N9 C18 1.358(2) . ?
N9 Tb1 2.5585(15) 1_565 ?
C1 C2 1.519(2) . ?
C2 C3 1.390(2) . ?
C2 C4 1.403(2) 2_666 ?
C3 C4 1.390(2) . ?
C3 H3 0.9300 . ?
C4 C2 1.403(2) 2_666 ?
C5 H5 0.9300 . ?
C6 H6 0.9300 . ?
C7 C8 1.515(2) . ?
C8 C9 1.389(2) . ?
C8 C10 1.397(2) 2_766 ?
C9 C10 1.390(2) . ?
C9 H9 0.9300 . ?
C10 C8 1.397(2) 2_766 ?
C11 H11 0.9300 . ?
C12 H12 0.9300 . ?
C13 C14 1.509(2) . ?
C14 C15 1.392(2) . ?
C14 C16 1.395(2) 2_667 ?
C15 C16 1.390(2) . ?
C15 H15 0.9300 . ?
C16 C14 1.395(2) 2_667 ?
C17 H17 0.9300 . ?
C18 H18 0.9300 . ?
O8 H8A 0.8489 . ?
O8 H8B 0.8676 . ?
O9 O9 1.25(3) 2_565 ?
O9 H9A 0.7305 . ?
O9 H9B 0.9834 . ?

loop_
_geom_hbond_atom_site_label_D
_geom_hbond_atom_site_label_H
_geom_hbond_atom_site_label_A
_geom_hbond_distance_DH
_geom_hbond_distance_HA
_geom_hbond_distance_DA
_geom_hbond_angle_DHA
_geom_hbond_site_symmetry_A
O8 H8A O8 0.85 2.02 2.570(10) 121.7 2_757
O8 H8A N6 0.85 2.49 2.953(5) 115.4 1_545
C18 H18 O8 0.93 2.65 3.392(6) 137.6 2_667
C12 H12 O7 0.93 2.65 3.458(3) 146.0 1_565
C9 H9 O6 0.93 2.54 3.446(2) 163.5 .
C6 H6 O9 0.93 2.65 3.528(15) 158.6 2_665
C6 H6 O9 0.93 2.38 3.288(15) 164.0 1_655
C5 H5 O1 0.93 2.42 2.897(3) 111.6 2_666
O7 H7B N3 0.81 1.93 2.734(2) 172.5 2_766
O7 H7A O8 0.82 1.98 2.739(5) 153.0 .
